data_7232151
loop_
_publ_author_name
'Liu, Honglei'
'Lin, Yan'
'Zhao, Yan'
'Xiao, Miaoren'
'Zhou, Leijie'
'Wang, Qijun'
'Zhang, Cheng'
'Wang, Dongqi'
'Kwon, Ohyun'
'Guo, Hongchao'

_publ_section_title
;
 Phosphine-Promoted [4 + 3] Annulation of Allenoate with Aziridines for
 Synthesis of Tetrahydroazepines: Phosphine-Dependent [3 + 3] and [4 + 3]
 Pathways.
;
_journal_issue 3
_journal_name_full 'RSC advances'
_journal_page_first 1214
_journal_page_last 1221
_journal_paper_doi 10.1039/C8RA09852B
_journal_volume 9
_journal_year 2019
_chemical_formula_moiety 'C24 H26 N2 O8 S'
_chemical_formula_sum 'C24 H26 N2 O8 S'
_chemical_formula_weight 502.53
_space_group_IT_number 2
_space_group_name_Hall '-P 1'
_space_group_name_H-M_alt 'P -1'
_symmetry_cell_setting triclinic
_symmetry_space_group_name_Hall '-P 1'
_symmetry_space_group_name_H-M 'P -1'
_atom_sites_solution_hydrogens geom
_atom_sites_solution_primary direct
_atom_sites_solution_secondary difmap
_audit_creation_method SHELXL-97
_audit_update_record
;
2018-09-22 deposited with the CCDC.
2018-12-26 downloaded from the CCDC.
;
_cell_angle_alpha 104.454(3)
_cell_angle_beta 109.130(3)
_cell_angle_gamma 91.112(4)
_cell_formula_units_Z 2
_cell_length_a 10.136(3)
_cell_length_b 10.925(3)
_cell_length_c 11.309(3)
_cell_measurement_reflns_used 5339
_cell_measurement_temperature 100(2)
_cell_measurement_theta_max 29.59
_cell_measurement_theta_min 3.85
_cell_volume 1138.7(6)
_computing_cell_refinement 'Bruker SAINT'
_computing_data_collection 'Bruker APEX2'
_computing_data_reduction 'Bruker SAINT'
_computing_molecular_graphics 'Bruker SHELXTL'
_computing_publication_material 'Bruker SHELXTL'
_computing_structure_refinement 'SHELXL-97 (Sheldrick, 2008)'
_computing_structure_solution 'SHELXS-97 (Sheldrick, 2008)'
_diffrn_ambient_temperature 100(2)
_diffrn_measured_fraction_theta_full 0.986
_diffrn_measured_fraction_theta_max 0.959
_diffrn_measurement_device_type 'Bruker APEX-II CCD'
_diffrn_measurement_method '\f and \w scans'
_diffrn_radiation_monochromator graphite
_diffrn_radiation_source 'fine-focus sealed tube'
_diffrn_radiation_type MoK\a
_diffrn_radiation_wavelength 0.71073
_diffrn_reflns_av_R_equivalents 0.0281
_diffrn_reflns_av_sigmaI/netI 0.0368
_diffrn_reflns_limit_h_max 14
_diffrn_reflns_limit_h_min -14
_diffrn_reflns_limit_k_max 15
_diffrn_reflns_limit_k_min -15
_diffrn_reflns_limit_l_max 15
_diffrn_reflns_limit_l_min -15
_diffrn_reflns_number 15887
_diffrn_reflns_theta_full 27.00
_diffrn_reflns_theta_max 29.94
_diffrn_reflns_theta_min 3.85
_exptl_absorpt_coefficient_mu 0.197
_exptl_absorpt_correction_T_max 0.9941
_exptl_absorpt_correction_T_min 0.9676
_exptl_absorpt_correction_type multi-scan
_exptl_absorpt_process_details 'Sadabs (Bruker)'
_exptl_crystal_colour colorless
_exptl_crystal_density_diffrn 1.466
_exptl_crystal_density_method 'not measured'
_exptl_crystal_description parallelipiped
_exptl_crystal_F_000 528
_exptl_crystal_size_max 0.12
_exptl_crystal_size_mid 0.10
_exptl_crystal_size_min 0.03
_refine_diff_density_max 0.428
_refine_diff_density_min -0.428
_refine_diff_density_rms 0.056
_refine_ls_extinction_method none
_refine_ls_goodness_of_fit_ref 1.044
_refine_ls_hydrogen_treatment refall
_refine_ls_matrix_type full
_refine_ls_number_parameters 420
_refine_ls_number_reflns 6342
_refine_ls_number_restraints 0
_refine_ls_restrained_S_all 1.044
_refine_ls_R_factor_all 0.0526
_refine_ls_R_factor_gt 0.0386
_refine_ls_shift/su_max 0.005
_refine_ls_shift/su_mean 0.001
_refine_ls_structure_factor_coef Fsqd
_refine_ls_weighting_details 'calc w=1/[\s^2^(Fo^2^)+(0.0457P)^2^+0.4056P] where P=(Fo^2^+2Fc^2^)/3'
_refine_ls_weighting_scheme calc
_refine_ls_wR_factor_gt 0.0926
_refine_ls_wR_factor_ref 0.1001
_reflns_number_gt 5084
_reflns_number_total 6342
_reflns_threshold_expression >2sigma(I)
_cod_data_source_file c8ra09852b2.cif
_cod_data_source_block Sa4500a
_cod_depositor_comments
;
The following automatic conversions were performed:

'_symmetry_cell_setting' value 'Triclinic' changed to 'triclinic'
according to
/home/data/users/saulius/crontab/automatic-downloads/rss-feeds/RSC/lib/dictionaries/cif_core.dic
dictionary named 'cif_core.dic' version 2.4.2 from 2011-04-26.

Automatic conversion script
Id: cif_fix_values 4973 2017-02-22 13:04:09Z antanas 

 Adding full bibliography for 7232151.cif.
;
_cod_original_cell_volume 1138.6(6)
_cod_original_sg_symbol_H-M P-1
_cod_database_code 7232151

loop_
_symmetry_equiv_pos_as_xyz
'x, y, z'
'-x, -y, -z'

loop_
_atom_site_label
_atom_site_type_symbol
_atom_site_fract_x
_atom_site_fract_y
_atom_site_fract_z
_atom_site_U_iso_or_equiv
_atom_site_adp_type
_atom_site_occupancy
_atom_site_symmetry_multiplicity
_atom_site_calc_flag
S1 S 0.29426(3) 0.84660(3) 0.30546(3) 0.01556(8) Uani 1 1 d
O1 O -0.15648(12) 0.83002(14) 0.61466(12) 0.0376(3) Uani 1 1 d
O2 O 0.02316(13) 0.93313(12) 0.77604(11) 0.0314(3) Uani 1 1 d
O3 O 0.19933(11) 0.81444(10) 0.17412(9) 0.0212(2) Uani 1 1 d
O4 O 0.39641(10) 0.95557(9) 0.35432(10) 0.0195(2) Uani 1 1 d
O5 O 0.65917(11) 0.76947(10) 0.25169(10) 0.0213(2) Uani 1 1 d
O6 O 0.46673(10) 0.71147(9) 0.07224(9) 0.0171(2) Uani 1 1 d
O7 O 0.76943(12) 0.44285(11) 0.45727(11) 0.0280(2) Uani 1 1 d
O8 O 0.78927(10) 0.47300(10) 0.27407(10) 0.0208(2) Uani 1 1 d
N1 N -0.03595(13) 0.87936(12) 0.66092(12) 0.0202(2) Uani 1 1 d
N2 N 0.37999(12) 0.72389(11) 0.32350(11) 0.0157(2) Uani 1 1 d
C1 C 0.06090(15) 0.79567(14) 0.36244(13) 0.0182(3) Uani 1 1 d
H1 H 0.0219(18) 0.7456(17) 0.2705(17) 0.024(4) Uiso 1 1 d
C2 C -0.01615(15) 0.80166(14) 0.44498(14) 0.0182(3) Uani 1 1 d
H2 H -0.1058(19) 0.7588(17) 0.4142(16) 0.021(4) Uiso 1 1 d
C3 C 0.04534(15) 0.87363(13) 0.57268(13) 0.0171(3) Uani 1 1 d
C4 C 0.17680(15) 0.94129(14) 0.62115(13) 0.0185(3) Uani 1 1 d
H4 H 0.2136(18) 0.9965(17) 0.7098(17) 0.022(4) Uiso 1 1 d
C5 C 0.25303(15) 0.93514(13) 0.53788(13) 0.0174(3) Uani 1 1 d
H5 H 0.3404(18) 0.9805(16) 0.5681(15) 0.015(4) Uiso 1 1 d
C6 C 0.19417(14) 0.86161(13) 0.40976(13) 0.0159(3) Uani 1 1 d
C7 C 0.48762(15) 0.73408(14) 0.45074(13) 0.0181(3) Uani 1 1 d
H7A H 0.5411(19) 0.8165(18) 0.4858(17) 0.024(4) Uiso 1 1 d
H7B H 0.4435(19) 0.7225(17) 0.5128(17) 0.025(4) Uiso 1 1 d
C8 C 0.58890(15) 0.63726(13) 0.44395(13) 0.0175(3) Uani 1 1 d
H8 H 0.6531(18) 0.6313(16) 0.5285(17) 0.020(4) Uiso 1 1 d
C9 C 0.60835(14) 0.56429(13) 0.33881(13) 0.0158(3) Uani 1 1 d
C10 C 0.52717(14) 0.56407(13) 0.19944(12) 0.0146(2) Uani 1 1 d
H10 H 0.5638(17) 0.5005(16) 0.1439(15) 0.015(4) Uiso 1 1 d
C11 C 0.36694(14) 0.52405(13) 0.15545(13) 0.0153(2) Uani 1 1 d
H11 H 0.3224(16) 0.5517(15) 0.0771(15) 0.014(4) Uiso 1 1 d
C12 C 0.30457(15) 0.59602(13) 0.25699(14) 0.0175(3) Uani 1 1 d
H12A H 0.3105(19) 0.5515(17) 0.3247(17) 0.026(5) Uiso 1 1 d
H12B H 0.2034(19) 0.6005(16) 0.2136(16) 0.021(4) Uiso 1 1 d
C13 C 0.32337(14) 0.38327(13) 0.12482(12) 0.0157(3) Uani 1 1 d
C14 C 0.21117(15) 0.32460(14) 0.01267(14) 0.0204(3) Uani 1 1 d
H14 H 0.1698(19) 0.3723(17) -0.0484(17) 0.027(5) Uiso 1 1 d
C15 C 0.15729(16) 0.19941(15) -0.01160(15) 0.0236(3) Uani 1 1 d
H15 H 0.080(2) 0.1620(19) -0.0882(19) 0.033(5) Uiso 1 1 d
C16 C 0.21583(16) 0.12973(14) 0.07574(15) 0.0225(3) Uani 1 1 d
H16 H 0.178(2) 0.0476(19) 0.0573(18) 0.029(5) Uiso 1 1 d
C17 C 0.32959(17) 0.18572(14) 0.18651(14) 0.0225(3) Uani 1 1 d
H17 H 0.373(2) 0.1370(19) 0.2465(19) 0.035(5) Uiso 1 1 d
C18 C 0.38218(16) 0.31136(14) 0.21127(13) 0.0195(3) Uani 1 1 d
H18 H 0.4582(18) 0.3494(16) 0.2897(17) 0.020(4) Uiso 1 1 d
C19 C 0.55952(14) 0.69394(13) 0.18050(12) 0.0157(3) Uani 1 1 d
C20 C 0.48606(16) 0.83520(14) 0.05025(14) 0.0191(3) Uani 1 1 d
H20A H 0.5746(18) 0.8420(16) 0.0382(16) 0.019(4) Uiso 1 1 d
H20B H 0.4852(18) 0.9008(17) 0.1290(17) 0.021(4) Uiso 1 1 d
C21 C 0.36556(17) 0.84054(16) -0.06760(15) 0.0246(3) Uani 1 1 d
H21A H 0.275(2) 0.8315(18) -0.0529(18) 0.032(5) Uiso 1 1 d
H21B H 0.364(2) 0.7714(19) -0.1424(19) 0.032(5) Uiso 1 1 d
H21C H 0.377(2) 0.919(2) -0.0910(19) 0.040(6) Uiso 1 1 d
C22 C 0.72825(15) 0.48649(14) 0.36477(13) 0.0186(3) Uani 1 1 d
C23 C 0.91153(17) 0.40277(17) 0.29350(16) 0.0255(3) Uani 1 1 d
H23A H 0.8814(19) 0.3198(19) 0.2971(17) 0.026(5) Uiso 1 1 d
H23B H 0.978(2) 0.450(2) 0.371(2) 0.039(6) Uiso 1 1 d
C24 C 0.96053(19) 0.39367(18) 0.18011(19) 0.0305(4) Uani 1 1 d
H24A H 0.886(2) 0.347(2) 0.098(2) 0.039(6) Uiso 1 1 d
H24B H 0.985(2) 0.478(2) 0.174(2) 0.047(6) Uiso 1 1 d
H24C H 1.042(2) 0.346(2) 0.194(2) 0.046(6) Uiso 1 1 d

loop_
_atom_site_aniso_label
_atom_site_aniso_U_11
_atom_site_aniso_U_22
_atom_site_aniso_U_33
_atom_site_aniso_U_23
_atom_site_aniso_U_13
_atom_site_aniso_U_12
S1 0.01616(16) 0.01626(17) 0.01646(15) 0.00654(12) 0.00678(12) 0.00378(12)
O1 0.0243(6) 0.0571(9) 0.0319(6) 0.0083(6) 0.0139(5) -0.0077(6)
O2 0.0367(7) 0.0338(7) 0.0235(5) -0.0003(5) 0.0168(5) -0.0036(5)
O3 0.0212(5) 0.0269(6) 0.0169(5) 0.0087(4) 0.0061(4) 0.0066(4)
O4 0.0210(5) 0.0166(5) 0.0237(5) 0.0078(4) 0.0099(4) 0.0022(4)
O5 0.0194(5) 0.0221(5) 0.0210(5) 0.0080(4) 0.0039(4) -0.0027(4)
O6 0.0196(5) 0.0159(5) 0.0164(4) 0.0076(4) 0.0046(4) 0.0000(4)
O7 0.0286(6) 0.0349(6) 0.0261(5) 0.0170(5) 0.0097(5) 0.0144(5)
O8 0.0184(5) 0.0233(5) 0.0241(5) 0.0089(4) 0.0095(4) 0.0081(4)
N1 0.0221(6) 0.0199(6) 0.0231(6) 0.0083(5) 0.0116(5) 0.0046(5)
N2 0.0159(5) 0.0147(5) 0.0156(5) 0.0040(4) 0.0043(4) 0.0028(4)
C1 0.0182(7) 0.0190(7) 0.0170(6) 0.0055(5) 0.0051(5) 0.0039(5)
C2 0.0155(6) 0.0185(7) 0.0213(6) 0.0074(5) 0.0058(5) 0.0020(5)
C3 0.0186(6) 0.0171(7) 0.0200(6) 0.0081(5) 0.0099(5) 0.0050(5)
C4 0.0193(7) 0.0181(7) 0.0179(6) 0.0045(5) 0.0065(5) 0.0030(5)
C5 0.0159(6) 0.0165(7) 0.0191(6) 0.0044(5) 0.0054(5) 0.0011(5)
C6 0.0167(6) 0.0168(6) 0.0173(6) 0.0073(5) 0.0076(5) 0.0055(5)
C7 0.0210(7) 0.0191(7) 0.0145(6) 0.0048(5) 0.0061(5) 0.0051(6)
C8 0.0172(6) 0.0197(7) 0.0165(6) 0.0079(5) 0.0046(5) 0.0029(5)
C9 0.0140(6) 0.0174(6) 0.0176(6) 0.0077(5) 0.0051(5) 0.0026(5)
C10 0.0155(6) 0.0147(6) 0.0145(5) 0.0050(5) 0.0056(5) 0.0029(5)
C11 0.0154(6) 0.0157(6) 0.0155(6) 0.0057(5) 0.0051(5) 0.0020(5)
C12 0.0175(7) 0.0156(7) 0.0210(6) 0.0049(5) 0.0088(5) 0.0013(5)
C13 0.0176(6) 0.0154(6) 0.0162(6) 0.0047(5) 0.0083(5) 0.0022(5)
C14 0.0196(7) 0.0191(7) 0.0208(6) 0.0054(5) 0.0049(6) 0.0024(6)
C15 0.0205(7) 0.0198(7) 0.0256(7) 0.0015(6) 0.0050(6) -0.0011(6)
C16 0.0272(8) 0.0152(7) 0.0281(7) 0.0040(6) 0.0149(6) -0.0006(6)
C17 0.0312(8) 0.0199(7) 0.0219(7) 0.0093(6) 0.0134(6) 0.0034(6)
C18 0.0250(7) 0.0185(7) 0.0161(6) 0.0064(5) 0.0072(6) 0.0008(6)
C19 0.0164(6) 0.0182(7) 0.0151(6) 0.0061(5) 0.0076(5) 0.0026(5)
C20 0.0219(7) 0.0168(7) 0.0210(6) 0.0087(5) 0.0078(6) -0.0002(5)
C21 0.0266(8) 0.0211(8) 0.0263(7) 0.0118(6) 0.0056(6) 0.0018(6)
C22 0.0167(6) 0.0187(7) 0.0201(6) 0.0054(5) 0.0056(5) 0.0037(5)
C23 0.0182(7) 0.0290(9) 0.0292(8) 0.0074(7) 0.0078(6) 0.0098(6)
C24 0.0250(8) 0.0295(9) 0.0442(10) 0.0107(8) 0.0207(8) 0.0070(7)

loop_
_atom_type_symbol
_atom_type_description
_atom_type_scat_dispersion_real
_atom_type_scat_dispersion_imag
_atom_type_scat_source
C C 0.0033 0.0016 'International Tables Vol C Tables 4.2.6.8 and 6.1.1.4'
H H 0.0000 0.0000 'International Tables Vol C Tables 4.2.6.8 and 6.1.1.4'
N N 0.0061 0.0033 'International Tables Vol C Tables 4.2.6.8 and 6.1.1.4'
O O 0.0106 0.0060 'International Tables Vol C Tables 4.2.6.8 and 6.1.1.4'
S S 0.1246 0.1234 'International Tables Vol C Tables 4.2.6.8 and 6.1.1.4'

loop_
_geom_angle_atom_site_label_1
_geom_angle_atom_site_label_2
_geom_angle_atom_site_label_3
_geom_angle
O4 S1 O3 120.51(6)
O4 S1 N2 106.93(6)
O3 S1 N2 106.93(6)
O4 S1 C6 107.76(6)
O3 S1 C6 108.28(7)
N2 S1 C6 105.48(6)
C19 O6 C20 115.24(11)
C22 O8 C23 115.84(11)
O1 N1 O2 124.23(12)
O1 N1 C3 118.07(12)
O2 N1 C3 117.70(12)
C12 N2 C7 114.31(11)
C12 N2 S1 118.50(9)
C7 N2 S1 117.64(9)
C6 C1 C2 119.55(13)
C6 C1 H1 119.5(10)
C2 C1 H1 121.0(10)
C3 C2 C1 117.73(13)
C3 C2 H2 121.9(11)
C1 C2 H2 120.3(11)
C4 C3 C2 123.62(12)
C4 C3 N1 118.54(12)
C2 C3 N1 117.84(12)
C3 C4 C5 118.30(13)
C3 C4 H4 121.3(10)
C5 C4 H4 120.3(10)
C4 C5 C6 119.01(13)
C4 C5 H5 119.6(10)
C6 C5 H5 121.4(10)
C1 C6 C5 121.79(12)
C1 C6 S1 118.91(10)
C5 C6 S1 119.26(10)
N2 C7 C8 112.42(11)
N2 C7 H7A 111.2(11)
C8 C7 H7A 107.5(11)
N2 C7 H7B 110.3(10)
C8 C7 H7B 107.9(11)
H7A C7 H7B 107.4(15)
C9 C8 C7 128.27(13)
C9 C8 H8 116.4(10)
C7 C8 H8 115.2(10)
C8 C9 C22 115.41(12)
C8 C9 C10 125.23(12)
C22 C9 C10 119.14(11)
C9 C10 C19 108.97(11)
C9 C10 C11 114.25(10)
C19 C10 C11 112.40(11)
C9 C10 H10 106.6(9)
C19 C10 H10 107.7(10)
C11 C10 H10 106.6(9)
C13 C11 C12 108.40(10)
C13 C11 C10 115.87(11)
C12 C11 C10 111.09(11)
C13 C11 H11 108.2(9)
C12 C11 H11 105.8(9)
C10 C11 H11 107.0(9)
N2 C12 C11 110.78(11)
N2 C12 H12A 107.3(10)
C11 C12 H12A 112.2(11)
N2 C12 H12B 110.9(10)
C11 C12 H12B 109.4(10)
H12A C12 H12B 106.2(14)
C14 C13 C18 117.77(13)
C14 C13 C11 119.42(12)
C18 C13 C11 122.49(12)
C15 C14 C13 121.28(14)
C15 C14 H14 119.7(11)
C13 C14 H14 119.0(11)
C16 C15 C14 120.26(14)
C16 C15 H15 120.1(12)
C14 C15 H15 119.6(12)
C17 C16 C15 119.24(14)
C17 C16 H16 122.4(12)
C15 C16 H16 118.4(12)
C16 C17 C18 120.36(14)
C16 C17 H17 119.8(12)
C18 C17 H17 119.8(12)
C17 C18 C13 121.06(14)
C17 C18 H18 119.2(10)
C13 C18 H18 119.7(10)
O5 C19 O6 123.90(12)
O5 C19 C10 124.28(12)
O6 C19 C10 111.76(11)
O6 C20 C21 107.13(12)
O6 C20 H20A 107.6(10)
C21 C20 H20A 112.4(10)
O6 C20 H20B 107.2(10)
C21 C20 H20B 111.2(10)
H20A C20 H20B 111.1(14)
C20 C21 H21A 110.5(11)
C20 C21 H21B 109.9(11)
H21A C21 H21B 108.6(16)
C20 C21 H21C 110.7(12)
H21A C21 H21C 111.1(16)
H21B C21 H21C 106.0(16)
O7 C22 O8 123.34(13)
O7 C22 C9 125.15(13)
O8 C22 C9 111.49(11)
O8 C23 C24 107.72(13)
O8 C23 H23A 106.8(11)
C24 C23 H23A 111.4(11)
O8 C23 H23B 105.8(13)
C24 C23 H23B 111.9(13)
H23A C23 H23B 112.9(17)
C23 C24 H24A 110.4(12)
C23 C24 H24B 110.6(13)
H24A C24 H24B 109.0(18)
C23 C24 H24C 106.8(13)
H24A C24 H24C 108.8(17)
H24B C24 H24C 111.2(18)

loop_
_geom_bond_atom_site_label_1
_geom_bond_atom_site_label_2
_geom_bond_distance
S1 O4 1.4295(11)
S1 O3 1.4300(11)
S1 N2 1.6308(12)
S1 C6 1.7725(13)
O1 N1 1.2131(17)
O2 N1 1.2215(16)
O5 C19 1.2051(17)
O6 C19 1.3377(16)
O6 C20 1.4549(16)
O7 C22 1.2108(17)
O8 C22 1.3417(17)
O8 C23 1.4544(18)
N1 C3 1.4793(17)
N2 C12 1.4692(18)
N2 C7 1.4695(18)
C1 C6 1.388(2)
C1 C2 1.3910(19)
C1 H1 0.988(18)
C2 C3 1.3843(19)
C2 H2 0.928(18)
C3 C4 1.380(2)
C4 C5 1.3912(19)
C4 H4 0.976(17)
C5 C6 1.3908(19)
C5 H5 0.921(17)
C7 C8 1.494(2)
C7 H7A 0.961(19)
C7 H7B 0.978(18)
C8 C9 1.3321(19)
C8 H8 0.984(17)
C9 C22 1.4888(19)
C9 C10 1.5195(18)
C10 C19 1.5317(19)
C10 C11 1.5527(19)
C10 H10 0.979(16)
C11 C13 1.5125(19)
C11 C12 1.5430(18)
C11 H11 0.978(16)
C12 H12A 0.992(18)
C12 H12B 0.990(18)
C13 C14 1.390(2)
C13 C18 1.3957(19)
C14 C15 1.389(2)
C14 H14 0.961(19)
C15 C16 1.384(2)
C15 H15 0.95(2)
C16 C17 1.384(2)
C16 H16 0.91(2)
C17 C18 1.389(2)
C17 H17 0.97(2)
C18 H18 0.953(17)
C20 C21 1.499(2)
C20 H20A 0.956(17)
C20 H20B 0.997(17)
C21 H21A 0.99(2)
C21 H21B 0.98(2)
C21 H21C 0.98(2)
C23 C24 1.502(2)
C23 H23A 0.966(19)
C23 H23B 0.93(2)
C24 H24A 0.99(2)
C24 H24B 0.98(2)
C24 H24C 0.98(2)

loop_
_geom_torsion_atom_site_label_1
_geom_torsion_atom_site_label_2
_geom_torsion_atom_site_label_3
_geom_torsion_atom_site_label_4
_geom_torsion
O4 S1 N2 C12 -167.33(9)
O3 S1 N2 C12 -36.98(11)
C6 S1 N2 C12 78.14(11)
O4 S1 N2 C7 48.27(11)
O3 S1 N2 C7 178.62(9)
C6 S1 N2 C7 -66.26(11)
C6 C1 C2 C3 -0.4(2)
C1 C2 C3 C4 1.4(2)
C1 C2 C3 N1 -179.55(12)
O1 N1 C3 C4 172.89(14)
O2 N1 C3 C4 -7.46(19)
O1 N1 C3 C2 -6.21(19)
O2 N1 C3 C2 173.45(13)
C2 C3 C4 C5 -1.2(2)
N1 C3 C4 C5 179.74(12)
C3 C4 C5 C6 0.1(2)
C2 C1 C6 C5 -0.7(2)
C2 C1 C6 S1 176.92(11)
C4 C5 C6 C1 0.9(2)
C4 C5 C6 S1 -176.71(11)
O4 S1 C6 C1 157.61(11)
O3 S1 C6 C1 25.75(13)
N2 S1 C6 C1 -88.43(12)
O4 S1 C6 C5 -24.75(13)
O3 S1 C6 C5 -156.61(11)
N2 S1 C6 C5 89.20(12)
C12 N2 C7 C8 52.89(15)
S1 N2 C7 C8 -161.25(10)
N2 C7 C8 C9 13.9(2)
C7 C8 C9 C22 173.78(13)
C7 C8 C9 C10 -0.7(2)
C8 C9 C10 C19 64.65(17)
C22 C9 C10 C19 -109.64(13)
C8 C9 C10 C11 -62.00(18)
C22 C9 C10 C11 123.71(13)
C9 C10 C11 C13 -76.19(14)
C19 C10 C11 C13 158.96(11)
C9 C10 C11 C12 48.08(15)
C19 C10 C11 C12 -76.77(13)
C7 N2 C12 C11 -98.24(13)
S1 N2 C12 C11 116.21(11)
C13 C11 C12 N2 160.44(11)
C10 C11 C12 N2 32.04(15)
C12 C11 C13 C14 99.79(14)
C10 C11 C13 C14 -134.57(13)
C12 C11 C13 C18 -73.62(16)
C10 C11 C13 C18 52.03(17)
C18 C13 C14 C15 1.3(2)
C11 C13 C14 C15 -172.45(13)
C13 C14 C15 C16 -0.6(2)
C14 C15 C16 C17 -0.8(2)
C15 C16 C17 C18 1.6(2)
C16 C17 C18 C13 -0.9(2)
C14 C13 C18 C17 -0.5(2)
C11 C13 C18 C17 173.01(13)
C20 O6 C19 O5 -5.30(18)
C20 O6 C19 C10 177.18(10)
C9 C10 C19 O5 18.09(17)
C11 C10 C19 O5 145.79(13)
C9 C10 C19 O6 -164.41(10)
C11 C10 C19 O6 -36.71(14)
C19 O6 C20 C21 -174.90(12)
C23 O8 C22 O7 -0.7(2)
C23 O8 C22 C9 177.55(12)
C8 C9 C22 O7 32.0(2)
C10 C9 C22 O7 -153.11(14)
C8 C9 C22 O8 -146.15(13)
C10 C9 C22 O8 28.69(17)
C22 O8 C23 C24 177.78(13)
